data_7235532
loop_
_publ_author_name
'Ray, Suman'
'Bhaumik, Asim'
'Pramanik, Malay'
'Mukhopadhyay, Chhanda'

_publ_section_title
;
 Covalently anchored carboxylic acid on uniform spherical silica
 nanoparticles with narrow slit like mesopores for the synthesis of
 pyrroloacridinones: CuI-catalyzed further C(sp3)--H oxyfunctionalization
 for C&#xE001;O formation
;
_journal_issue 30
_journal_name_full 'RSC Advances'
_journal_page_first 15441
_journal_paper_doi 10.1039/c4ra01287a
_journal_volume 4
_journal_year 2014
_chemical_formula_sum 'C23 H20 N2 O'
_chemical_formula_weight 340.42
_space_group_IT_number 2
_space_group_name_Hall '-P 1'
_space_group_name_H-M_alt 'P -1'
_symmetry_space_group_name_H-M 'P -1'
_atom_sites_solution_hydrogens geom
_atom_sites_solution_primary direct
_atom_sites_solution_secondary difmap
_audit_creation_method SHELXL-97
_cell_angle_alpha 110.382(2)
_cell_angle_beta 101.227(2)
_cell_angle_gamma 102.845(2)
_cell_formula_units_Z 2
_cell_length_a 9.7827(8)
_cell_length_b 10.0303(4)
_cell_length_c 10.3019(4)
_cell_measurement_temperature 296(2)
_cell_volume 881.95(9)
_computing_structure_refinement 'SHELXL-97 (Sheldrick, 2008)'
_computing_structure_solution 'SHELXS-97 (Sheldrick, 2008)'
_diffrn_ambient_temperature 296(2)
_diffrn_measured_fraction_theta_full 0.987
_diffrn_measured_fraction_theta_max 0.987
_diffrn_radiation_monochromator graphite
_diffrn_radiation_source 'fine-focus sealed tube'
_diffrn_radiation_type MoK\a
_diffrn_radiation_wavelength 0.71073
_diffrn_reflns_av_R_equivalents 0.0242
_diffrn_reflns_av_sigmaI/netI 0.0306
_diffrn_reflns_limit_h_max 11
_diffrn_reflns_limit_h_min -11
_diffrn_reflns_limit_k_max 11
_diffrn_reflns_limit_k_min -12
_diffrn_reflns_limit_l_max 12
_diffrn_reflns_limit_l_min -12
_diffrn_reflns_number 8516
_diffrn_reflns_theta_full 25.74
_diffrn_reflns_theta_max 25.74
_diffrn_reflns_theta_min 2.21
_exptl_absorpt_coefficient_mu 0.079
_exptl_absorpt_correction_T_max 0.992
_exptl_absorpt_correction_T_min 0.981
_exptl_absorpt_correction_type empirical
_exptl_crystal_density_diffrn 1.286
_exptl_crystal_density_method 'not measured'
_exptl_crystal_F_000 360
_exptl_crystal_size_max 0.3
_exptl_crystal_size_mid 0.2
_exptl_crystal_size_min 0.1
_refine_diff_density_max 0.214
_refine_diff_density_min -0.340
_refine_diff_density_rms 0.090
_refine_ls_extinction_method none
_refine_ls_goodness_of_fit_ref 1.027
_refine_ls_hydrogen_treatment mixed
_refine_ls_matrix_type full
_refine_ls_number_parameters 238
_refine_ls_number_reflns 3323
_refine_ls_number_restraints 0
_refine_ls_restrained_S_all 1.027
_refine_ls_R_factor_all 0.0509
_refine_ls_R_factor_gt 0.0446
_refine_ls_shift/su_max 0.000
_refine_ls_shift/su_mean 0.000
_refine_ls_structure_factor_coef Fsqd
_refine_ls_weighting_details 'calc w=1/[\s^2^(Fo^2^)+(0.0798P)^2^+0.1227P] where P=(Fo^2^+2Fc^2^)/3'
_refine_ls_weighting_scheme calc
_refine_ls_wR_factor_gt 0.1206
_refine_ls_wR_factor_ref 0.1285
_reflns_number_gt 2812
_reflns_number_total 3323
_reflns_threshold_expression >2sigma(I)
_cod_data_source_file c4ra01287a2.cif
_cod_data_source_block a
_cod_database_code 7235532

loop_
_symmetry_equiv_pos_as_xyz
'x, y, z'
'-x, -y, -z'

loop_
_atom_site_label
_atom_site_type_symbol
_atom_site_fract_x
_atom_site_fract_y
_atom_site_fract_z
_atom_site_U_iso_or_equiv
_atom_site_adp_type
_atom_site_occupancy
_atom_site_symmetry_multiplicity
_atom_site_calc_flag
_atom_site_refinement_flags
O1 O 1.16337(12) 0.24195(12) -0.16828(11) 0.0561(3) Uani 1 1 d .
N1 N 1.10232(11) 0.32872(12) 0.04736(12) 0.0390(3) Uani 1 1 d .
N2 N 0.69803(13) -0.08827(13) -0.11478(13) 0.0455(3) Uani 1 1 d .
C1 C 1.5576(2) 0.89535(19) 0.3331(2) 0.0670(5) Uani 1 1 d .
H1A H 1.5201 0.9719 0.3198 0.100 Uiso 1 1 calc R
H1B H 1.6376 0.8901 0.2924 0.100 Uiso 1 1 calc R
H1C H 1.5916 0.9189 0.4348 0.100 Uiso 1 1 calc R
C2 C 1.43769(15) 0.74680(16) 0.25831(16) 0.0464(3) Uani 1 1 d .
C3 C 1.46774(15) 0.61570(16) 0.18725(15) 0.0462(3) Uani 1 1 d .
H3 H 1.5633 0.6207 0.1849 0.055 Uiso 1 1 calc R
C4 C 1.35915(14) 0.47867(16) 0.12024(15) 0.0428(3) Uani 1 1 d .
H4 H 1.3821 0.3920 0.0760 0.051 Uiso 1 1 calc R
C5 C 1.21533(14) 0.47038(15) 0.11900(14) 0.0383(3) Uani 1 1 d .
C6 C 1.08456(14) 0.22544(15) -0.09309(14) 0.0400(3) Uani 1 1 d .
C7 C 0.95133(14) 0.09930(14) -0.12773(14) 0.0372(3) Uani 1 1 d .
C8 C 0.87514(14) -0.03897(15) -0.24931(14) 0.0394(3) Uani 1 1 d .
C9 C 0.74787(15) -0.12822(15) -0.23505(15) 0.0423(3) Uani 1 1 d .
C10 C 0.66739(17) -0.26750(17) -0.35123(17) 0.0531(4) Uani 1 1 d .
H10 H 0.5846 -0.3280 -0.3441 0.064 Uiso 1 1 calc R
C11 C 0.70911(19) -0.31496(19) -0.47403(17) 0.0593(4) Uani 1 1 d .
H11 H 0.6549 -0.4077 -0.5492 0.071 Uiso 1 1 calc R
C12 C 1.29344(16) 0.73554(16) 0.25680(17) 0.0489(3) Uani 1 1 d .
H12 H 1.2710 0.8216 0.3043 0.059 Uiso 1 1 calc R
C13 C 1.18246(15) 0.60004(16) 0.18670(16) 0.0459(3) Uani 1 1 d .
H13 H 1.0861 0.5957 0.1848 0.055 Uiso 1 1 calc R
C14 C 0.91483(17) -0.09041(17) -0.37790(15) 0.0481(3) Uani 1 1 d .
H14 H 0.9971 -0.0322 -0.3879 0.058 Uiso 1 1 calc R
C15 C 0.83195(19) -0.22628(19) -0.48816(16) 0.0573(4) Uani 1 1 d .
H15 H 0.8580 -0.2596 -0.5732 0.069 Uiso 1 1 calc R
C16 C 0.77201(14) 0.04152(15) -0.00591(15) 0.0396(3) Uani 1 1 d .
C17 C 0.73741(15) 0.09400(16) 0.13536(15) 0.0454(3) Uani 1 1 d .
H17A H 0.7803 0.0483 0.1947 0.055 Uiso 1 1 calc R
H17B H 0.6318 0.0589 0.1161 0.055 Uiso 1 1 calc R
C18 C 0.79333(15) 0.26624(16) 0.22288(14) 0.0424(3) Uani 1 1 d .
C19 C 0.94468(14) 0.33987(15) 0.21663(14) 0.0414(3) Uani 1 1 d .
H19 H 1.0083 0.4264 0.2945 0.050 Uiso 1 1 calc R
C20 C 0.98545(13) 0.27974(14) 0.09917(14) 0.0365(3) Uani 1 1 d .
C21 C 0.89741(14) 0.13567(14) -0.01309(14) 0.0370(3) Uani 1 1 d .
C22 C 0.68823(17) 0.33530(19) 0.15731(17) 0.0548(4) Uani 1 1 d .
H22A H 0.7258 0.4425 0.2069 0.082 Uiso 1 1 calc R
H22B H 0.5931 0.3002 0.1678 0.082 Uiso 1 1 calc R
H22C H 0.6802 0.3063 0.0563 0.082 Uiso 1 1 calc R
C23 C 0.79572(18) 0.30115(19) 0.38039(16) 0.0553(4) Uani 1 1 d .
H23A H 0.8588 0.2553 0.4204 0.083 Uiso 1 1 calc R
H23B H 0.6981 0.2624 0.3837 0.083 Uiso 1 1 calc R
H23C H 0.8318 0.4077 0.4359 0.083 Uiso 1 1 calc R

loop_
_atom_site_aniso_label
_atom_site_aniso_U_11
_atom_site_aniso_U_22
_atom_site_aniso_U_33
_atom_site_aniso_U_23
_atom_site_aniso_U_13
_atom_site_aniso_U_12
O1 0.0552(6) 0.0631(7) 0.0478(6) 0.0179(5) 0.0285(5) 0.0110(5)
N1 0.0367(5) 0.0406(6) 0.0389(6) 0.0136(5) 0.0150(4) 0.0118(4)
N2 0.0455(6) 0.0422(6) 0.0453(7) 0.0142(5) 0.0168(5) 0.0104(5)
C1 0.0613(10) 0.0515(9) 0.0778(12) 0.0235(9) 0.0206(9) 0.0034(8)
C2 0.0475(7) 0.0462(8) 0.0461(8) 0.0231(6) 0.0133(6) 0.0096(6)
C3 0.0379(6) 0.0544(8) 0.0482(8) 0.0225(7) 0.0156(6) 0.0132(6)
C4 0.0416(7) 0.0463(7) 0.0440(7) 0.0184(6) 0.0162(6) 0.0175(6)
C5 0.0373(6) 0.0400(7) 0.0380(7) 0.0164(5) 0.0114(5) 0.0119(5)
C6 0.0410(6) 0.0441(7) 0.0383(7) 0.0163(6) 0.0162(6) 0.0167(6)
C7 0.0397(6) 0.0400(7) 0.0357(7) 0.0158(5) 0.0137(5) 0.0172(5)
C8 0.0439(7) 0.0401(7) 0.0363(7) 0.0143(5) 0.0119(5) 0.0191(6)
C9 0.0450(7) 0.0403(7) 0.0400(7) 0.0136(6) 0.0118(6) 0.0158(6)
C10 0.0542(8) 0.0443(8) 0.0492(8) 0.0114(7) 0.0113(7) 0.0102(7)
C11 0.0678(10) 0.0495(9) 0.0424(8) 0.0044(7) 0.0076(7) 0.0159(7)
C12 0.0536(8) 0.0409(7) 0.0547(8) 0.0192(6) 0.0173(7) 0.0189(6)
C13 0.0401(7) 0.0456(8) 0.0544(8) 0.0200(6) 0.0155(6) 0.0176(6)
C14 0.0549(8) 0.0533(8) 0.0386(7) 0.0164(6) 0.0182(6) 0.0218(7)
C15 0.0684(10) 0.0613(9) 0.0369(8) 0.0102(7) 0.0169(7) 0.0256(8)
C16 0.0401(6) 0.0401(7) 0.0396(7) 0.0149(6) 0.0145(5) 0.0142(5)
C17 0.0448(7) 0.0487(8) 0.0435(8) 0.0171(6) 0.0211(6) 0.0121(6)
C18 0.0430(7) 0.0479(7) 0.0373(7) 0.0139(6) 0.0181(6) 0.0168(6)
C19 0.0408(7) 0.0429(7) 0.0357(7) 0.0107(5) 0.0127(5) 0.0118(5)
C20 0.0349(6) 0.0391(7) 0.0380(7) 0.0161(5) 0.0132(5) 0.0137(5)
C21 0.0380(6) 0.0387(7) 0.0370(7) 0.0155(5) 0.0134(5) 0.0155(5)
C22 0.0519(8) 0.0654(10) 0.0563(9) 0.0252(8) 0.0229(7) 0.0293(7)
C23 0.0602(9) 0.0639(10) 0.0423(8) 0.0167(7) 0.0239(7) 0.0210(8)

loop_
_atom_type_symbol
_atom_type_description
_atom_type_scat_dispersion_real
_atom_type_scat_dispersion_imag
_atom_type_scat_source
C C 0.0033 0.0016 'International Tables Vol C Tables 4.2.6.8 and 6.1.1.4'
H H 0.0000 0.0000 'International Tables Vol C Tables 4.2.6.8 and 6.1.1.4'
N N 0.0061 0.0033 'International Tables Vol C Tables 4.2.6.8 and 6.1.1.4'
O O 0.0106 0.0060 'International Tables Vol C Tables 4.2.6.8 and 6.1.1.4'

loop_
_geom_angle_atom_site_label_1
_geom_angle_atom_site_label_2
_geom_angle_atom_site_label_3
_geom_angle
C6 N1 C20 110.79(10)
C6 N1 C5 123.36(11)
C20 N1 C5 125.53(11)
C16 N2 C9 117.88(12)
C2 C1 H1A 109.5
C2 C1 H1B 109.5
H1A C1 H1B 109.5
C2 C1 H1C 109.5
H1A C1 H1C 109.5
H1B C1 H1C 109.5
C12 C2 C3 117.66(13)
C12 C2 C1 121.34(14)
C3 C2 C1 120.99(14)
C4 C3 C2 121.48(13)
C4 C3 H3 119.3
C2 C3 H3 119.3
C3 C4 C5 119.79(13)
C3 C4 H4 120.1
C5 C4 H4 120.1
C13 C5 C4 119.66(13)
C13 C5 N1 120.53(12)
C4 C5 N1 119.81(12)
O1 C6 N1 125.47(13)
O1 C6 C7 128.96(13)
N1 C6 C7 105.55(10)
C21 C7 C8 118.66(12)
C21 C7 C6 107.11(11)
C8 C7 C6 134.22(12)
C14 C8 C7 125.35(13)
C14 C8 C9 119.81(13)
C7 C8 C9 114.83(12)
N2 C9 C10 117.35(13)
N2 C9 C8 124.72(12)
C10 C9 C8 117.93(13)
C11 C10 C9 120.96(15)
C11 C10 H10 119.5
C9 C10 H10 119.5
C10 C11 C15 120.80(15)
C10 C11 H11 119.6
C15 C11 H11 119.6
C13 C12 C2 121.72(13)
C13 C12 H12 119.1
C2 C12 H12 119.1
C12 C13 C5 119.65(13)
C12 C13 H13 120.2
C5 C13 H13 120.2
C15 C14 C8 119.88(15)
C15 C14 H14 120.1
C8 C14 H14 120.1
C14 C15 C11 120.60(14)
C14 C15 H15 119.7
C11 C15 H15 119.7
N2 C16 C21 120.46(13)
N2 C16 C17 123.59(12)
C21 C16 C17 115.80(12)
C16 C17 C18 114.58(11)
C16 C17 H17A 108.6
C18 C17 H17A 108.6
C16 C17 H17B 108.6
C18 C17 H17B 108.6
H17A C17 H17B 107.6
C19 C18 C23 110.24(12)
C19 C18 C22 106.23(12)
C23 C18 C22 109.41(12)
C19 C18 C17 113.00(11)
C23 C18 C17 108.85(12)
C22 C18 C17 109.04(12)
C20 C19 C18 119.74(12)
C20 C19 H19 120.1
C18 C19 H19 120.1
C19 C20 N1 134.49(12)
C19 C20 C21 120.65(12)
N1 C20 C21 104.79(10)
C7 C21 C16 123.43(12)
C7 C21 C20 111.66(12)
C16 C21 C20 124.91(12)
C18 C22 H22A 109.5
C18 C22 H22B 109.5
H22A C22 H22B 109.5
C18 C22 H22C 109.5
H22A C22 H22C 109.5
H22B C22 H22C 109.5
C18 C23 H23A 109.5
C18 C23 H23B 109.5
H23A C23 H23B 109.5
C18 C23 H23C 109.5
H23A C23 H23C 109.5
H23B C23 H23C 109.5

loop_
_geom_bond_atom_site_label_1
_geom_bond_atom_site_label_2
_geom_bond_distance
O1 C6 1.2193(16)
N1 C6 1.4053(17)
N1 C20 1.4156(16)
N1 C5 1.4281(17)
N2 C16 1.3131(18)
N2 C9 1.3819(18)
C1 C2 1.503(2)
C1 H1A 0.9600
C1 H1B 0.9600
C1 H1C 0.9600
C2 C12 1.387(2)
C2 C3 1.392(2)
C3 C4 1.378(2)
C3 H3 0.9300
C4 C5 1.3881(18)
C4 H4 0.9300
C5 C13 1.3866(19)
C6 C7 1.4827(18)
C7 C21 1.3543(18)
C7 C8 1.4194(18)
C8 C14 1.4089(19)
C8 C9 1.428(2)
C9 C10 1.408(2)
C10 C11 1.364(2)
C10 H10 0.9300
C11 C15 1.393(3)
C11 H11 0.9300
C12 C13 1.379(2)
C12 H12 0.9300
C13 H13 0.9300
C14 C15 1.370(2)
C14 H14 0.9300
C15 H15 0.9300
C16 C21 1.4040(19)
C16 C17 1.4990(19)
C17 C18 1.549(2)
C17 H17A 0.9700
C17 H17B 0.9700
C18 C19 1.5251(19)
C18 C23 1.5304(19)
C18 C22 1.538(2)
C19 C20 1.3317(18)
C19 H19 0.9300
C20 C21 1.4361(18)
C22 H22A 0.9600
C22 H22B 0.9600
C22 H22C 0.9600
C23 H23A 0.9600
C23 H23B 0.9600
C23 H23C 0.9600
